data_4515454
loop_
_publ_author_name
'Brunet, Gabriel'
'Robeyns, Koen'
'Huynh, Racheal P. S.'
'Lin, Jian-Bin'
'Collins, Sean P.'
'Facey, Glenn A.'
'Shimizu, George K. H.'
'Woo, Tom K.'
'Murugesu, Muralee'

_publ_section_title
;
 Design Strategy for the Controlled Generation of Cationic Frameworks and
 Ensuing Anion-Exchange Capabilities.
;
_journal_issue 3
_journal_name_full 'ACS applied materials &amp; interfaces'
_journal_page_first 3181
_journal_page_last 3188
_journal_paper_doi 10.1021/acsami.8b15946
_journal_volume 11
_journal_year 2019
_chemical_formula_moiety 'C57 H36 Co3 N15 O7'
_chemical_formula_sum 'C57 H36 Co3 N15 O7'
_chemical_formula_weight 1219.80
_space_group_crystal_system trigonal
_space_group_IT_number 159
_space_group_name_Hall 'P 3 -2c'
_space_group_name_H-M_alt 'P 3 1 c'
_atom_sites_solution_hydrogens geom
_audit_creation_method SHELXL-2014/7
_cell_angle_alpha 90
_cell_angle_beta 90
_cell_angle_gamma 120
_cell_formula_units_Z 2
_cell_length_a 16.6264(7)
_cell_length_b 16.6264(7)
_cell_length_c 24.2500(13)
_cell_measurement_reflns_used 9894
_cell_measurement_temperature 200(2)
_cell_measurement_theta_max 26.3610
_cell_measurement_theta_min 1.7050
_cell_volume 5805.5(5)
_computing_cell_refinement
;
CrysAlisPro, Agilent Technologies,
Version 1.171.37.35 (release 13-08-2014 CrysAlis171 .NET)
(compiled Aug 13 2014,18:06:01)
;
_computing_data_reduction
;
CrysAlisPro, Agilent Technologies,
Version 1.171.37.35 (release 13-08-2014 CrysAlis171 .NET)
(compiled Aug 13 2014,18:06:01)
;
_computing_molecular_graphics 'MERCURY (Macrae et al., 2008)'
_computing_publication_material
;

'MERCURY (Macrae et al., 2008), Platon (Spek, 2009)'



;
_computing_structure_refinement 'SHELXL-2014/7 (Sheldrick, 2014)'
_computing_structure_solution 'SHELXT (Sheldrick, 2015)'
_diffrn_ambient_temperature 200(2)
_diffrn_measured_fraction_theta_full 0.999
_diffrn_measured_fraction_theta_max 0.999
_diffrn_measurement_device_type 'Bruker APEX-II CCD'
_diffrn_measurement_method '\w and \f scans'
_diffrn_radiation_type MoK\a
_diffrn_radiation_wavelength 0.71073
_diffrn_reflns_av_R_equivalents 0.0650
_diffrn_reflns_av_unetI/netI 0.0660
_diffrn_reflns_Laue_measured_fraction_full 0.999
_diffrn_reflns_Laue_measured_fraction_max 0.999
_diffrn_reflns_limit_h_max 18
_diffrn_reflns_limit_h_min -11
_diffrn_reflns_limit_k_max 12
_diffrn_reflns_limit_k_min -18
_diffrn_reflns_limit_l_max 27
_diffrn_reflns_limit_l_min -23
_diffrn_reflns_number 20098
_diffrn_reflns_point_group_measured_fraction_full 0.999
_diffrn_reflns_point_group_measured_fraction_max 0.999
_diffrn_reflns_theta_full 23.814
_diffrn_reflns_theta_max 23.814
_diffrn_reflns_theta_min 2.196
_exptl_absorpt_coefficient_mu 0.456
_exptl_absorpt_correction_T_max 1.00000
_exptl_absorpt_correction_T_min 0.95880
_exptl_absorpt_correction_type multi-scan
_exptl_absorpt_process_details
;
CrysAlisPro, Agilent Technologies,
Version 1.171.37.35 (release 13-08-2014 CrysAlis171 .NET)
(compiled Aug 13 2014,18:06:01)
Empirical absorption correction using spherical harmonics,
 implemented in SCALE3 ABSPACK scaling algorithm.
;
_exptl_crystal_colour orange
_exptl_crystal_density_diffrn 0.698
_exptl_crystal_description block
_exptl_crystal_F_000 1240
_exptl_crystal_size_max 0.282
_exptl_crystal_size_mid 0.196
_exptl_crystal_size_min 0.038
_refine_diff_density_max 0.236
_refine_diff_density_min -0.352
_refine_diff_density_rms 0.049
_refine_ls_abs_structure_details
;
 Refined as an inversion twin.
;
_refine_ls_abs_structure_Flack 0.19(5)
_refine_ls_extinction_method none
_refine_ls_goodness_of_fit_ref 1.004
_refine_ls_hydrogen_treatment constr
_refine_ls_matrix_type full
_refine_ls_number_parameters 364
_refine_ls_number_reflns 5110
_refine_ls_number_restraints 324
_refine_ls_restrained_S_all 1.016
_refine_ls_R_factor_all 0.0795
_refine_ls_R_factor_gt 0.0517
_refine_ls_shift/su_max 0.000
_refine_ls_shift/su_mean 0.000
_refine_ls_structure_factor_coef Fsqd
_refine_ls_weighting_details 'w=1/[\s^2^(Fo^2^)+(0.0986P)^2^] where P=(Fo^2^+2Fc^2^)/3'
_refine_ls_weighting_scheme calc
_refine_ls_wR_factor_gt 0.1344
_refine_ls_wR_factor_ref 0.1491
_reflns_Friedel_coverage 0.995
_reflns_Friedel_fraction_full 0.999
_reflns_Friedel_fraction_max 0.999
_reflns_number_gt 3814
_reflns_number_total 5110
_reflns_threshold_expression 'I > 2\s(I)'
_cod_data_source_file mm834_kr.cif
_cod_data_source_block mm834
_cod_original_cell_volume 5805.5(6)
_cod_database_code 4515454
_shelx_shelxl_version_number 2014/7
_shelx_space_group_comment
;
The symmetry employed for this shelxl refinement is uniquely defined
by the following loop, which should always be used as a source of
symmetry information in preference to the above space-group names.
They are only intended as comments.
;
_shelx_estimated_absorpt_t_min 0.882
_shelx_estimated_absorpt_t_max 0.983

loop_
_space_group_symop_operation_xyz
'x, y, z'
'-y, x-y, z'
'-x+y, -x, z'
'y, x, z+1/2'
'x-y, -y, z+1/2'
'-x, -x+y, z+1/2'

loop_
_atom_site_label
_atom_site_type_symbol
_atom_site_fract_x
_atom_site_fract_y
_atom_site_fract_z
_atom_site_U_iso_or_equiv
_atom_site_adp_type
_atom_site_occupancy
_atom_site_site_symmetry_order
_atom_site_calc_flag
_atom_site_refinement_flags_posn
_atom_site_refinement_flags_adp
_atom_site_refinement_flags_occupancy
_atom_site_disorder_assembly
_atom_site_disorder_group
Co1 Co 0.73527(8) 0.26453(8) 0.29502(7) 0.0283(3) Uani 1 1 d . . . . .
O2 O 0.6667 0.3333 0.3119(2) 0.0151(15) Uani 1 3 d S T P A .
N11 N 0.8058(9) 0.1925(9) 0.2764(7) 0.022(3) Uani 0.531(16) 1 d D U P A 3
C12 C 0.9013(9) 0.2382(10) 0.2713(7) 0.029(4) Uani 0.531(16) 1 d D U P A 3
H12 H 0.9345 0.3042 0.2716 0.034 Uiso 0.531(16) 1 calc R U P A 3
C13 C 0.9510(9) 0.1916(9) 0.2659(7) 0.033(4) Uani 0.531(16) 1 d D U P A 3
H13 H 1.0167 0.2251 0.2622 0.040 Uiso 0.531(16) 1 calc R U P A 3
C14 C 0.9030(9) 0.0964(9) 0.2659(6) 0.029(4) Uani 0.531(16) 1 d D U P A 3
C15 C 0.8111(9) 0.0496(9) 0.2661(7) 0.030(4) Uani 0.531(16) 1 d D U P A 3
H15 H 0.7782 -0.0162 0.2632 0.036 Uiso 0.531(16) 1 calc R U P A 3
C16 C 0.7618(10) 0.0997(9) 0.2707(7) 0.029(4) Uani 0.531(16) 1 d D U P A 3
H16 H 0.6958 0.0661 0.2697 0.035 Uiso 0.531(16) 1 calc R U P A 3
C17 C 0.9558(10) 0.0472(10) 0.2595(9) 0.050(5) Uani 0.531(16) 1 d D U P A 3
N18 N 0.9029(7) -0.0497(8) 0.2614(5) 0.033(3) Uani 0.531(16) 1 d D U P A 3
N11B N 0.8048(11) 0.1925(11) 0.3022(8) 0.038(5) Uani 0.469(16) 1 d D U P A 4
C12B C 0.9005(11) 0.2372(10) 0.2986(8) 0.028(4) Uani 0.469(16) 1 d D U P A 4
H12B H 0.9339 0.3031 0.2962 0.034 Uiso 0.469(16) 1 calc R U P A 4
C13B C 0.9505(11) 0.1905(10) 0.2982(9) 0.035(4) Uani 0.469(16) 1 d D U P A 4
H13B H 1.0161 0.2231 0.3025 0.042 Uiso 0.469(16) 1 calc R U P A 4
C14B C 0.9018(11) 0.0956(10) 0.2914(9) 0.029(4) Uani 0.469(16) 1 d D U P A 4
C15B C 0.8105(11) 0.0487(11) 0.2981(8) 0.036(5) Uani 0.469(16) 1 d D U P A 4
H15B H 0.7782 -0.0169 0.3023 0.043 Uiso 0.469(16) 1 calc R U P A 4
C16B C 0.7614(11) 0.0994(12) 0.2991(8) 0.030(4) Uani 0.469(16) 1 d D U P A 4
H16B H 0.6955 0.0656 0.2974 0.035 Uiso 0.469(16) 1 calc R U P A 4
C17B C 0.9547(11) 0.0457(11) 0.2883(9) 0.028(4) Uani 0.469(16) 1 d D U P A 4
N18B N 0.9033(7) -0.0492(9) 0.3010(6) 0.026(3) Uani 0.469(16) 1 d D U P A 4
C21 C 0.3625(7) -0.1452(6) 0.6884(4) 0.068(3) Uani 1 1 d . . . . .
H21 H 0.3118 -0.1370 0.6785 0.081 Uiso 1 1 calc R U . . .
N22 N 0.3662(5) -0.1854(5) 0.7323(3) 0.0435(18) Uani 1 1 d . . . . .
N23 N 0.4493(5) -0.1856(5) 0.7329(3) 0.0414(17) Uani 1 1 d . . . . .
C24 C 0.4932(6) -0.1449(6) 0.6879(4) 0.068(3) Uani 1 1 d . . . . .
H24 H 0.5519 -0.1365 0.6773 0.081 Uiso 1 1 calc R U . . .
N25 N 0.4414(6) -0.1152(5) 0.6573(3) 0.064(2) Uani 1 1 d . U . . .
C26 C 0.5812(7) 0.0664(9) 0.4552(4) 0.078(6) Uani 0.496(11) 1 d G U P B 1
H26 H 0.6428 0.0860 0.4433 0.094 Uiso 0.496(11) 1 calc R U P B 1
C27 C 0.5245(8) 0.0880(9) 0.4239(4) 0.059(5) Uani 0.496(11) 1 d G U P B 1
C28 C 0.4344(8) 0.0593(10) 0.4412(5) 0.086(6) Uani 0.496(11) 1 d G U P B 1
H28 H 0.3957 0.0740 0.4198 0.104 Uiso 0.496(11) 1 calc R U P B 1
C29 C 0.4011(6) 0.0090(9) 0.4898(5) 0.078(6) Uani 0.496(11) 1 d G U P B 1
H29 H 0.3395 -0.0106 0.5017 0.093 Uiso 0.496(11) 1 calc R U P B 1
C30 C 0.4578(5) -0.0126(6) 0.5211(3) 0.077(6) Uani 0.496(11) 1 d G U P B 1
C31 C 0.5479(6) 0.0161(7) 0.5038(3) 0.059(5) Uani 0.496(11) 1 d G U P B 1
C32 C 0.6046(7) -0.0054(10) 0.5351(4) 0.099(7) Uani 0.496(11) 1 d G U P B 1
H32 H 0.6662 0.0142 0.5232 0.119 Uiso 0.496(11) 1 calc R U P B 1
C33 C 0.5713(8) -0.0557(10) 0.5837(4) 0.068(5) Uani 0.496(11) 1 d G U P B 1
H33 H 0.6100 -0.0705 0.6051 0.082 Uiso 0.496(11) 1 calc R U P B 1
C34 C 0.4812(8) -0.0844(9) 0.6010(4) 0.072(6) Uani 0.496(11) 1 d G U P B 1
C35 C 0.4245(7) -0.0628(9) 0.5697(4) 0.075(6) Uani 0.496(11) 1 d G U P B 1
H35 H 0.3629 -0.0824 0.5816 0.090 Uiso 0.496(11) 1 calc R U P B 1
C26B C 0.5117(8) -0.0628(9) 0.5696(4) 0.076(6) Uani 0.504(11) 1 d G U P B 2
H26B H 0.5535 -0.0827 0.5812 0.092 Uiso 0.504(11) 1 calc R U P B 2
C27B C 0.4331(8) -0.0854(9) 0.6008(4) 0.073(6) Uani 0.504(11) 1 d G U P B 2
C28B C 0.3718(7) -0.0562(9) 0.5840(4) 0.067(5) Uani 0.504(11) 1 d G U P B 2
H28B H 0.3181 -0.0716 0.6053 0.080 Uiso 0.504(11) 1 calc R U P B 2
C29B C 0.3893(7) -0.0044(9) 0.5360(4) 0.094(6) Uani 0.504(11) 1 d G U P B 2
H29B H 0.3474 0.0155 0.5245 0.113 Uiso 0.504(11) 1 calc R U P B 2
C30B C 0.4679(6) 0.0182(6) 0.5048(3) 0.060(5) Uani 0.504(11) 1 d G U P B 2
C31B C 0.5291(6) -0.0110(6) 0.5216(3) 0.075(6) Uani 0.504(11) 1 d G U P B 2
C32B C 0.6078(7) 0.0116(10) 0.4904(5) 0.087(6) Uani 0.504(11) 1 d G U P B 2
H32B H 0.6496 -0.0084 0.5019 0.104 Uiso 0.504(11) 1 calc R U P B 2
C33B C 0.6252(8) 0.0634(10) 0.4424(5) 0.097(7) Uani 0.504(11) 1 d G U P B 2
H33B H 0.6790 0.0788 0.4211 0.116 Uiso 0.504(11) 1 calc R U P B 2
C34B C 0.5640(9) 0.0925(10) 0.4256(4) 0.067(6) Uani 0.504(11) 1 d G U P B 2
C35B C 0.4854(8) 0.0700(9) 0.4568(4) 0.080(6) Uani 0.504(11) 1 d G U P B 2
H35B H 0.4435 0.0899 0.4452 0.096 Uiso 0.504(11) 1 calc R U P B 2
C36 C 0.5717(8) 0.1457(6) 0.3713(4) 0.059(2) Uani 1 1 d . . . . .
O37 O 0.5159(4) 0.1672(4) 0.3531(3) 0.0579(19) Uani 1 1 d . . . . .
O38 O 0.6517(4) 0.1673(4) 0.3529(3) 0.0535(18) Uani 1 1 d . . . . .

loop_
_atom_site_aniso_label
_atom_site_aniso_U_11
_atom_site_aniso_U_22
_atom_site_aniso_U_33
_atom_site_aniso_U_23
_atom_site_aniso_U_13
_atom_site_aniso_U_12
Co1 0.0172(6) 0.0163(6) 0.0522(5) 0.0025(4) -0.0033(4) 0.0091(3)
O2 0.015(2) 0.015(2) 0.016(4) 0.000 0.000 0.0073(10)
N11 0.018(5) 0.016(5) 0.031(7) 0.000(5) 0.001(5) 0.009(5)
C12 0.016(6) 0.034(7) 0.041(9) -0.011(6) -0.005(6) 0.016(5)
C13 0.023(6) 0.033(6) 0.048(9) 0.006(6) -0.013(6) 0.017(5)
C14 0.028(6) 0.027(6) 0.036(9) -0.006(6) 0.001(6) 0.017(5)
C15 0.026(6) 0.018(6) 0.048(9) 0.008(6) 0.001(6) 0.013(5)
C16 0.033(7) 0.018(6) 0.039(9) -0.001(6) 0.003(6) 0.015(5)
C17 0.045(8) 0.039(7) 0.076(11) -0.002(7) 0.004(8) 0.030(7)
N18 0.024(6) 0.030(5) 0.051(9) 0.001(5) 0.004(5) 0.019(5)
N11B 0.033(7) 0.031(7) 0.050(11) -0.002(8) -0.001(8) 0.015(6)
C12B 0.028(7) 0.020(7) 0.038(10) -0.011(7) 0.002(8) 0.014(5)
C13B 0.035(8) 0.027(7) 0.048(10) 0.003(8) -0.001(8) 0.019(6)
C14B 0.028(7) 0.026(7) 0.034(9) -0.009(7) 0.002(7) 0.015(5)
C15B 0.028(7) 0.033(8) 0.047(10) -0.004(8) 0.006(8) 0.015(6)
C16B 0.024(7) 0.028(7) 0.038(10) 0.007(8) 0.012(7) 0.014(6)
C17B 0.023(7) 0.019(7) 0.043(9) -0.004(7) 0.002(7) 0.012(5)
N18B 0.019(5) 0.029(5) 0.037(7) 0.002(5) -0.001(5) 0.016(5)
C21 0.065(7) 0.036(5) 0.090(7) 0.026(5) -0.014(5) 0.017(5)
N22 0.045(5) 0.039(4) 0.055(4) 0.014(3) 0.001(3) 0.027(4)
N23 0.037(4) 0.035(4) 0.054(4) 0.013(3) 0.011(3) 0.020(4)
C24 0.065(6) 0.044(5) 0.085(7) 0.030(5) 0.056(5) 0.020(5)
N25 0.080(5) 0.046(4) 0.050(4) 0.038(3) 0.011(4) 0.019(4)
C26 0.077(10) 0.085(11) 0.085(10) 0.031(8) 0.000(8) 0.050(9)
C27 0.046(9) 0.062(11) 0.061(9) 0.011(8) -0.012(7) 0.022(8)
C28 0.067(9) 0.103(12) 0.087(10) 0.027(9) 0.011(8) 0.041(9)
C29 0.058(9) 0.103(12) 0.069(9) 0.015(8) 0.002(7) 0.038(9)
C30 0.062(9) 0.094(12) 0.088(10) 0.012(8) 0.007(7) 0.049(9)
C31 0.053(9) 0.070(10) 0.064(8) 0.009(7) 0.007(7) 0.038(8)
C32 0.086(10) 0.139(13) 0.088(10) 0.049(9) 0.006(8) 0.068(10)
C33 0.055(9) 0.087(11) 0.069(9) 0.023(8) 0.000(7) 0.039(8)
C34 0.066(10) 0.079(11) 0.075(10) 0.017(8) 0.004(7) 0.039(9)
C35 0.058(9) 0.092(12) 0.084(10) 0.016(8) 0.011(7) 0.046(9)
C26B 0.060(10) 0.093(12) 0.092(10) 0.019(8) 0.003(7) 0.051(9)
C27B 0.066(10) 0.078(11) 0.086(10) 0.014(8) 0.000(7) 0.044(9)
C28B 0.059(9) 0.086(11) 0.070(9) 0.025(7) 0.012(7) 0.048(8)
C29B 0.077(10) 0.135(13) 0.081(10) 0.043(9) 0.019(8) 0.061(9)
C30B 0.052(9) 0.064(10) 0.068(9) 0.013(7) -0.003(6) 0.032(8)
C31B 0.068(10) 0.090(12) 0.083(9) 0.008(8) -0.004(7) 0.052(9)
C32B 0.088(10) 0.109(12) 0.088(10) 0.030(9) 0.013(8) 0.068(9)
C33B 0.092(11) 0.118(13) 0.097(11) 0.035(9) 0.008(8) 0.065(10)
C34B 0.066(11) 0.073(12) 0.073(10) 0.015(8) 0.013(7) 0.042(9)
C35B 0.068(10) 0.092(11) 0.071(10) 0.020(8) 0.009(8) 0.033(9)
C36 0.072(7) 0.024(5) 0.061(6) 0.023(4) 0.012(5) 0.009(5)
O37 0.054(4) 0.046(4) 0.077(4) 0.038(3) 0.031(3) 0.027(3)
O38 0.041(4) 0.043(4) 0.070(4) 0.037(3) 0.006(3) 0.017(3)

loop_
_atom_type_symbol
_atom_type_description
_atom_type_scat_dispersion_real
_atom_type_scat_dispersion_imag
_atom_type_scat_source
C C 0.0033 0.0016 'International Tables Vol C Tables 4.2.6.8 and 6.1.1.4'
H H 0.0000 0.0000 'International Tables Vol C Tables 4.2.6.8 and 6.1.1.4'
N N 0.0061 0.0033 'International Tables Vol C Tables 4.2.6.8 and 6.1.1.4'
O O 0.0106 0.0060 'International Tables Vol C Tables 4.2.6.8 and 6.1.1.4'
Co Co 0.3494 0.9721 'International Tables Vol C Tables 4.2.6.8 and 6.1.1.4'

loop_
_geom_angle_atom_site_label_1
_geom_angle_atom_site_label_2
_geom_angle_atom_site_label_3
_geom_angle
_geom_angle_site_symmetry_1
_geom_angle_site_symmetry_3
O2 Co1 N11B 163.4(6) . .
O2 Co1 O38 87.5(2) . .
N11B Co1 O38 80.8(6) . .
O2 Co1 O37 87.3(2) . 2_655
N11B Co1 O37 81.8(6) . 2_655
O38 Co1 O37 93.4(3) . 2_655
O2 Co1 N11 179.2(5) . .
O38 Co1 N11 92.8(5) . .
O37 Co1 N11 93.4(5) 2_655 .
O2 Co1 N23 90.1(2) . 5_554
N11B Co1 N23 101.3(6) . 5_554
O38 Co1 N23 89.2(3) . 5_554
O37 Co1 N23 176.3(3) 2_655 5_554
N11 Co1 N23 89.1(5) . 5_554
O2 Co1 N22 89.8(2) . 4_654
N11B Co1 N22 102.4(6) . 4_654
O38 Co1 N22 176.2(3) . 4_654
O37 Co1 N22 89.2(3) 2_655 4_654
N11 Co1 N22 89.9(4) . 4_654
N23 Co1 N22 88.1(3) 5_554 4_654
Co1 O2 Co1 116.02(10) . 3_665
Co1 O2 Co1 116.01(10) . 2_655
Co1 O2 Co1 116.01(10) 3_665 2_655
C16 N11 C12 116.0(9) . .
C16 N11 Co1 122.5(10) . .
C12 N11 Co1 121.4(10) . .
N11 C12 C13 122.8(12) . .
N11 C12 H12 118.6 . .
C13 C12 H12 118.6 . .
C14 C13 C12 118.5(11) . .
C14 C13 H13 120.8 . .
C12 C13 H13 120.8 . .
C15 C14 C13 120.9(10) . .
C15 C14 C17 120.4(11) . .
C13 C14 C17 118.4(11) . .
C14 C15 C16 119.0(11) . .
C14 C15 H15 120.5 . .
C16 C15 H15 120.5 . .
N11 C16 C15 122.2(12) . .
N11 C16 H16 118.9 . .
C15 C16 H16 118.9 . .
N18 C17 N18 125.8(12) 3_765 .
N18 C17 C14 117.8(13) 3_765 .
N18 C17 C14 115.4(12) . .
C17 N18 C17 114.0(12) 2_645 .
C16B N11B C12B 115.2(11) . .
C16B N11B Co1 122.4(12) . .
C12B N11B Co1 121.0(11) . .
N11B C12B C13B 123.2(13) . .
N11B C12B H12B 118.4 . .
C13B C12B H12B 118.4 . .
C14B C13B C12B 117.9(12) . .
C14B C13B H13B 121.1 . .
C12B C13B H13B 121.1 . .
C15B C14B C13B 120.2(11) . .
C15B C14B C17B 120.2(13) . .
C13B C14B C17B 118.3(13) . .
C14B C15B C16B 118.4(13) . .
C14B C15B H15B 120.8 . .
C16B C15B H15B 120.8 . .
N11B C16B C15B 122.8(13) . .
N11B C16B H16B 118.6 . .
C15B C16B H16B 118.6 . .
N18B C17B N18B 120.6(14) 3_765 .
N18B C17B C14B 116.2(14) 3_765 .
N18B C17B C14B 114.9(13) . .
C17B N18B C17B 109.7(13) 2_645 .
N22 C21 N25 111.2(8) . .
N22 C21 H21 124.4 . .
N25 C21 H21 124.4 . .
C21 N22 N23 108.6(8) . .
C21 N22 Co1 132.8(7) . 4_545
N23 N22 Co1 117.9(5) . 4_545
C24 N23 N22 106.9(7) . .
C24 N23 Co1 133.5(7) . 5
N22 N23 Co1 118.7(5) . 5
N23 C24 N25 110.2(8) . .
N23 C24 H24 124.9 . .
N25 C24 H24 124.9 . .
C21 N25 C24 103.0(6) . .
C21 N25 C27B 113.3(9) . .
C24 N25 C27B 141.5(9) . .
C21 N25 C34 143.8(9) . .
C24 N25 C34 111.2(9) . .
C27 C26 C31 120.0 . .
C27 C26 H26 120.0 . .
C31 C26 H26 120.0 . .
C28 C27 C26 120.0 . .
C28 C27 C36 125.8(7) . .
C26 C27 C36 114.2(7) . .
C27 C28 C29 120.0 . .
C27 C28 H28 120.0 . .
C29 C28 H28 120.0 . .
C28 C29 C30 120.0 . .
C28 C29 H29 120.0 . .
C30 C29 H29 120.0 . .
C31 C30 C29 120.0 . .
C31 C30 C35 120.0 . .
C29 C30 C35 120.0 . .
C32 C31 C30 120.0 . .
C32 C31 C26 120.0 . .
C30 C31 C26 120.0 . .
C33 C32 C31 120.0 . .
C33 C32 H32 120.0 . .
C31 C32 H32 120.0 . .
C32 C33 C34 120.0 . .
C32 C33 H33 120.0 . .
C34 C33 H33 120.0 . .
C35 C34 C33 120.0 . .
C35 C34 N25 110.3(7) . .
C33 C34 N25 127.7(7) . .
C34 C35 C30 120.0 . .
C34 C35 H35 120.0 . .
C30 C35 H35 120.0 . .
C27B C26B C31B 120.0 . .
C27B C26B H26B 120.0 . .
C31B C26B H26B 120.0 . .
C28B C27B C26B 120.0 . .
C28B C27B N25 126.5(7) . .
C26B C27B N25 111.0(7) . .
C27B C28B C29B 120.0 . .
C27B C28B H28B 120.0 . .
C29B C28B H28B 120.0 . .
C30B C29B C28B 120.0 . .
C30B C29B H29B 120.0 . .
C28B C29B H29B 120.0 . .
C29B C30B C31B 120.0 . .
C29B C30B C35B 120.0 . .
C31B C30B C35B 120.0 . .
C32B C31B C30B 120.0 . .
C32B C31B C26B 120.0 . .
C30B C31B C26B 120.0 . .
C31B C32B C33B 120.0 . .
C31B C32B H32B 120.0 . .
C33B C32B H32B 120.0 . .
C32B C33B C34B 120.0 . .
C32B C33B H33B 120.0 . .
C34B C33B H33B 120.0 . .
C35B C34B C33B 120.0 . .
C35B C34B C36 114.4(8) . .
C33B C34B C36 125.5(8) . .
C34B C35B C30B 120.0 . .
C34B C35B H35B 120.0 . .
C30B C35B H35B 120.0 . .
O37 C36 O38 128.9(8) . .
O37 C36 C27 104.6(9) . .
O38 C36 C27 126.5(9) . .
O37 C36 C34B 127.5(10) . .
O38 C36 C34B 103.5(9) . .
C36 O37 Co1 131.9(6) . 3_665
C36 O38 Co1 131.1(5) . .

loop_
_geom_bond_atom_site_label_1
_geom_bond_atom_site_label_2
_geom_bond_distance
_geom_bond_site_symmetry_2
Co1 O2 2.0203(13) .
Co1 N11B 2.045(13) .
Co1 O38 2.066(6) .
Co1 O37 2.075(6) 2_655
Co1 N11 2.102(10) .
Co1 N23 2.141(7) 5_554
Co1 N22 2.164(7) 4_654
O2 Co1 2.0203(13) 3_665
O2 Co1 2.0203(13) 2_655
N11 C16 1.343(15) .
N11 C12 1.382(15) .
C12 C13 1.392(15) .
C12 H12 0.9500 .
C13 C14 1.372(15) .
C13 H13 0.9500 .
C14 C15 1.323(15) .
C14 C17 1.477(12) .
C15 C16 1.436(15) .
C15 H15 0.9500 .
C16 H16 0.9500 .
C17 N18 1.322(17) 3_765
C17 N18 1.397(14) .
N18 C17 1.322(17) 2_645
N11B C16B 1.344(16) .
N11B C12B 1.383(16) .
C12B C13B 1.393(15) .
C12B H12B 0.9500 .
C13B C14B 1.377(16) .
C13B H13B 0.9500 .
C14B C15B 1.325(16) .
C14B C17B 1.481(12) .
C15B C16B 1.437(15) .
C15B H15B 0.9500 .
C16B H16B 0.9500 .
C17B N18B 1.37(2) 3_765
C17B N18B 1.403(15) .
N18B C17B 1.37(2) 2_645
C21 N22 1.275(11) .
C21 N25 1.373(13) .
C21 H21 0.9500 .
N22 N23 1.384(9) .
N22 Co1 2.164(7) 4_545
N23 C24 1.298(10) .
N23 Co1 2.141(7) 5
C24 N25 1.400(13) .
C24 H24 0.9500 .
N25 C27B 1.486(11) .
N25 C34 1.491(11) .
C26 C27 1.3900 .
C26 C31 1.3900 .
C26 H26 0.9500 .
C27 C28 1.3900 .
C27 C36 1.554(12) .
C28 C29 1.3900 .
C28 H28 0.9500 .
C29 C30 1.3900 .
C29 H29 0.9500 .
C30 C31 1.3900 .
C30 C35 1.3900 .
C31 C32 1.3900 .
C32 C33 1.3900 .
C32 H32 0.9500 .
C33 C34 1.3900 .
C33 H33 0.9500 .
C34 C35 1.3900 .
C35 H35 0.9500 .
C26B C27B 1.3900 .
C26B C31B 1.3900 .
C26B H26B 0.9500 .
C27B C28B 1.3900 .
C28B C29B 1.3900 .
C28B H28B 0.9500 .
C29B C30B 1.3900 .
C29B H29B 0.9500 .
C30B C31B 1.3900 .
C30B C35B 1.3900 .
C31B C32B 1.3900 .
C32B C33B 1.3900 .
C32B H32B 0.9500 .
C33B C34B 1.3900 .
C33B H33B 0.9500 .
C34B C35B 1.3900 .
C34B C36 1.556(12) .
C35B H35B 0.9500 .
C36 O37 1.229(12) .
C36 O38 1.273(12) .
O37 Co1 2.075(6) 3_665

loop_
_geom_torsion_atom_site_label_1
_geom_torsion_atom_site_label_2
_geom_torsion_atom_site_label_3
_geom_torsion_atom_site_label_4
_geom_torsion
_geom_torsion_site_symmetry_1
_geom_torsion_site_symmetry_4
C16 N11 C12 C13 -6(2) . .
Co1 N11 C12 C13 171.7(12) . .
N11 C12 C13 C14 0(2) . .
C12 C13 C14 C15 6(2) . .
C12 C13 C14 C17 179.3(14) . .
C13 C14 C15 C16 -5(2) . .
C17 C14 C15 C16 -178.1(14) . .
C12 N11 C16 C15 7(2) . .
Co1 N11 C16 C15 -170.6(11) . .
C14 C15 C16 N11 -2(2) . .
C15 C14 C17 N18 -177.8(16) . 3_765
C13 C14 C17 N18 9(2) . 3_765
C15 C14 C17 N18 -8(2) . .
C13 C14 C17 N18 178.2(15) . .
N18 C17 N18 C17 -7(4) 3_765 2_645
C14 C17 N18 C17 -175.5(8) . 2_645
C16B N11B C12B C13B -7(3) . .
Co1 N11B C12B C13B -174.0(14) . .
N11B C12B C13B C14B 12(3) . .
C12B C13B C14B C15B -16(3) . .
C12B C13B C14B C17B 177.2(17) . .
C13B C14B C15B C16B 15(3) . .
C17B C14B C15B C16B -177.9(17) . .
C12B N11B C16B C15B 7(3) . .
Co1 N11B C16B C15B 173.2(14) . .
C14B C15B C16B N11B -11(3) . .
C15B C14B C17B N18B -157.5(19) . 3_765
C13B C14B C17B N18B 10(3) . 3_765
C15B C14B C17B N18B -9(3) . .
C13B C14B C17B N18B 158.3(18) . .
N18B C17B N18B C17B -43(3) 3_765 2_645
C14B C17B N18B C17B 170.3(11) . 2_645
N25 C21 N22 N23 -0.7(11) . .
N25 C21 N22 Co1 -170.9(6) . 4_545
C21 N22 N23 C24 -0.4(10) . .
Co1 N22 N23 C24 171.4(6) 4_545 .
C21 N22 N23 Co1 -171.5(6) . 5
Co1 N22 N23 Co1 0.4(8) 4_545 5
N22 N23 C24 N25 1.3(10) . .
Co1 N23 C24 N25 170.5(6) 5 .
N22 C21 N25 C24 1.4(11) . .
N22 C21 N25 C27B 168.2(9) . .
N22 C21 N25 C34 161.8(13) . .
N23 C24 N25 C21 -1.6(11) . .
N23 C24 N25 C27B -162.0(13) . .
N23 C24 N25 C34 -169.4(9) . .
C31 C26 C27 C28 0.0 . .
C31 C26 C27 C36 179.0(10) . .
C26 C27 C28 C29 0.0 . .
C36 C27 C28 C29 -178.9(11) . .
C27 C28 C29 C30 0.0 . .
C28 C29 C30 C31 0.0 . .
C28 C29 C30 C35 180.0 . .
C29 C30 C31 C32 180.0 . .
C35 C30 C31 C32 0.0 . .
C29 C30 C31 C26 0.0 . .
C35 C30 C31 C26 180.0 . .
C27 C26 C31 C32 180.0 . .
C27 C26 C31 C30 0.0 . .
C30 C31 C32 C33 0.0 . .
C26 C31 C32 C33 180.0 . .
C31 C32 C33 C34 0.0 . .
C32 C33 C34 C35 0.0 . .
C32 C33 C34 N25 -162.1(11) . .
C21 N25 C34 C35 15.4(17) . .
C24 N25 C34 C35 174.8(7) . .
C21 N25 C34 C33 178.8(11) . .
C24 N25 C34 C33 -21.7(13) . .
C33 C34 C35 C30 0.0 . .
N25 C34 C35 C30 164.9(9) . .
C31 C30 C35 C34 0.0 . .
C29 C30 C35 C34 180.0 . .
C31B C26B C27B C28B 0.0 . .
C31B C26B C27B N25 -163.2(10) . .
C21 N25 C27B C28B 23.0(13) . .
C24 N25 C27B C28B -177.9(10) . .
C21 N25 C27B C26B -175.2(7) . .
C24 N25 C27B C26B -16.1(16) . .
C26B C27B C28B C29B 0.0 . .
N25 C27B C28B C29B 160.4(11) . .
C27B C28B C29B C30B 0.0 . .
C28B C29B C30B C31B 0.0 . .
C28B C29B C30B C35B 180.0 . .
C29B C30B C31B C32B 180.0 . .
C35B C30B C31B C32B 0.0 . .
C29B C30B C31B C26B 0.0 . .
C35B C30B C31B C26B 180.0 . .
C27B C26B C31B C32B 180.0 . .
C27B C26B C31B C30B 0.0 . .
C30B C31B C32B C33B 0.0 . .
C26B C31B C32B C33B 180.0 . .
C31B C32B C33B C34B 0.0 . .
C32B C33B C34B C35B 0.0 . .
C32B C33B C34B C36 -176.3(12) . .
C33B C34B C35B C30B 0.0 . .
C36 C34B C35B C30B 176.7(10) . .
C29B C30B C35B C34B 180.0 . .
C31B C30B C35B C34B 0.0 . .
C28 C27 C36 O37 6.9(13) . .
C26 C27 C36 O37 -172.1(6) . .
C28 C27 C36 O38 -175.0(9) . .
C26 C27 C36 O38 6.0(13) . .
C35B C34B C36 O37 -1.8(14) . .
C33B C34B C36 O37 174.7(9) . .
C35B C34B C36 O38 173.4(6) . .
C33B C34B C36 O38 -10.1(12) . .
O38 C36 O37 Co1 -12.8(16) . 3_665
C27 C36 O37 Co1 165.3(7) . 3_665
C34B C36 O37 Co1 161.3(9) . 3_665
O37 C36 O38 Co1 12.6(16) . .
C27 C36 O38 Co1 -165.0(8) . .
C34B C36 O38 Co1 -162.5(7) . .
